data_7224150
loop_
_publ_author_name
'De, Siddhartha'
'Jimenez, Juan Ram\`on'
'Li, Yanling'
'Chamoreau, Lise-Marie'
'Journaux, Yves'
'Bousseksou, Azzedine'
'flambard, alexandrine'
'Lescou\"ezec, Rodrigue'

_publ_section_title
;
 One synthesis: two redox states. Temperature-oriented crystallization of
 a charge transfer {Fe2Co2} square complex in a {FeIILSCoIIILS}2
 diamagnetic or {FeIIILSCoIIHS}2 paramagnetic state.
;
_journal_name_full 'RSC Adv.'
_journal_paper_doi 10.1039/C6RA00191B
_journal_year 2016
_chemical_formula_moiety 'C68 H60 B2 Co2 Fe2 N34 O4, 4(B F4), C H4 O, 7.5(H2 O)'
_chemical_formula_sum 'C69 H79 B4 Co2 F8 Fe2 N34 O12.5'
_chemical_formula_weight 2009.46
_space_group_crystal_system triclinic
_space_group_IT_number 2
_space_group_name_Hall '-P 1'
_space_group_name_H-M_alt 'P -1'
_symmetry_space_group_name_Hall '-P 1'
_symmetry_space_group_name_H-M 'P -1'
_atom_sites_solution_hydrogens geom
_atom_sites_solution_primary dual
_atom_sites_solution_secondary difmap
_audit_creation_method SHELXL-2014/7
_audit_update_record
;
2015-10-28 deposited with the CCDC.
2016-02-04 downloaded from the CCDC.
;
_cell_angle_alpha 85.0580(10)
_cell_angle_beta 78.2870(10)
_cell_angle_gamma 84.8430(10)
_cell_formula_units_Z 2
_cell_length_a 15.0458(3)
_cell_length_b 17.5052(4)
_cell_length_c 19.0698(5)
_cell_measurement_reflns_used 6882
_cell_measurement_temperature 200(2)
_cell_measurement_theta_max 22.21
_cell_measurement_theta_min 2.35
_cell_volume 4886.2(2)
_computing_cell_refinement 'Bruker SAINT'
_computing_data_collection 'Bruker APEX2'
_computing_data_reduction 'Bruker SAINT'
_computing_molecular_graphics 'DIAMOND (Brandenburg, 2006)'
_computing_publication_material 'WinGX publication routines (Farrugia, 2012)'
_computing_structure_refinement 'SHELXL-2014/7 (Sheldrick, 2014)'
_computing_structure_solution 'SHELXT-2014 (Sheldrick, 2014)'
_diffrn_ambient_temperature 200(2)
_diffrn_measured_fraction_theta_full 0.998
_diffrn_measured_fraction_theta_max 0.996
_diffrn_measurement_device_type 'Bruker APEX-II CCD'
_diffrn_measurement_method '\f and \w scans'
_diffrn_radiation_type MoK\a
_diffrn_radiation_wavelength 0.71073
_diffrn_reflns_av_R_equivalents 0.0893
_diffrn_reflns_av_unetI/netI 0.0968
_diffrn_reflns_laue_measured_fraction_full 0.998
_diffrn_reflns_laue_measured_fraction_max 0.996
_diffrn_reflns_limit_h_max 18
_diffrn_reflns_limit_h_min -18
_diffrn_reflns_limit_k_max 21
_diffrn_reflns_limit_k_min -20
_diffrn_reflns_limit_l_max 22
_diffrn_reflns_limit_l_min -23
_diffrn_reflns_number 72381
_diffrn_reflns_point_group_measured_fraction_full 0.998
_diffrn_reflns_point_group_measured_fraction_max 0.996
_diffrn_reflns_theta_full 25.242
_diffrn_reflns_theta_max 25.422
_diffrn_reflns_theta_min 1.863
_diffrn_source 'fine-focus sealed tube'
_exptl_absorpt_coefficient_mu 0.710
_exptl_absorpt_correction_T_max 0.745
_exptl_absorpt_correction_T_min 0.694
_exptl_absorpt_correction_type multi-scan
_exptl_absorpt_process_details
;
SADABS, Bruker AXS Inc., Madison, 
Wisconsin, USA. 
;
_exptl_crystal_colour 'dark blue'
_exptl_crystal_density_diffrn 1.366
_exptl_crystal_density_method 'not measured'
_exptl_crystal_description prism
_exptl_crystal_F_000 2058
_exptl_crystal_size_max 0.11
_exptl_crystal_size_mid 0.07
_exptl_crystal_size_min 0.07
_refine_diff_density_max 0.747
_refine_diff_density_min -0.418
_refine_diff_density_rms 0.094
_refine_ls_extinction_method none
_refine_ls_goodness_of_fit_ref 1.019
_refine_ls_hydrogen_treatment constr
_refine_ls_matrix_type full
_refine_ls_number_parameters 1283
_refine_ls_number_reflns 17946
_refine_ls_number_restraints 72
_refine_ls_restrained_S_all 1.024
_refine_ls_R_factor_all 0.1276
_refine_ls_R_factor_gt 0.0626
_refine_ls_shift/su_max 0.009
_refine_ls_shift/su_mean 0.000
_refine_ls_structure_factor_coef Fsqd
_refine_ls_weighting_details 'w=1/[\s^2^(Fo^2^)+(0.1048P)^2^+0.2584P] where P=(Fo^2^+2Fc^2^)/3'
_refine_ls_weighting_scheme calc
_refine_ls_wR_factor_gt 0.1598
_refine_ls_wR_factor_ref 0.1934
_reflns_Friedel_coverage 0.000
_reflns_number_gt 10402
_reflns_number_total 17946
_reflns_threshold_expression 'I > 2\s(I)'
_cod_data_source_file c6ra00191b2.cif
_cod_data_source_block shelx
_cod_original_formula_sum 'C69 H79 B4 Co2 F8 Fe2 N34 O12.50'
_cod_database_code 7224150
_shelx_shelxl_version_number 2014/7
_shelx_space_group_comment
;
The symmetry employed for this shelxl refinement is uniquely defined
by the following loop, which should always be used as a source of
symmetry information in preference to the above space-group names.
They are only intended as comments.
;

loop_
_space_group_symop_operation_xyz
'x, y, z'
'-x, -y, -z'

loop_
_atom_site_label
_atom_site_type_symbol
_atom_site_fract_x
_atom_site_fract_y
_atom_site_fract_z
_atom_site_U_iso_or_equiv
_atom_site_adp_type
_atom_site_occupancy
_atom_site_site_symmetry_order
_atom_site_calc_flag
_atom_site_refinement_flags_posn
_atom_site_refinement_flags_adp
_atom_site_refinement_flags_occupancy
_atom_site_disorder_assembly
_atom_site_disorder_group
Fe1 Fe 0.17624(4) -0.09054(4) 0.57599(4) 0.03003(19) Uani 1 1 d . . . . .
Co1 Co 0.05813(4) 0.17420(4) 0.53674(4) 0.02875(18) Uani 1 1 d . . . . .
N1 N 0.0920(3) 0.0711(2) 0.5625(2) 0.0330(10) Uani 1 1 d . . . . .
N2 N 0.0288(3) -0.1442(2) 0.5114(2) 0.0321(10) Uani 1 1 d . . . . .
N3 N 0.0693(4) -0.1209(4) 0.7276(3) 0.0738(18) Uani 1 1 d . . . . .
N4 N 0.4841(3) 0.5186(2) 0.1304(2) 0.0336(10) Uani 1 1 d . . . . .
N5 N 0.6318(3) 0.5586(2) -0.0787(2) 0.0333(10) Uani 1 1 d . . . . .
N6 N 0.5969(5) 0.7439(4) 0.0762(4) 0.092(2) Uani 1 1 d . . . . .
N7 N 0.2803(3) -0.0523(2) 0.6110(3) 0.0395(11) Uani 1 1 d . . . . .
N8 N 0.3669(3) -0.0729(3) 0.5781(3) 0.0476(13) Uani 1 1 d . . . . .
N9 N 0.2452(3) -0.0719(2) 0.4759(2) 0.0371(11) Uani 1 1 d . . . . .
N10 N 0.3356(3) -0.0918(3) 0.4585(3) 0.0469(13) Uani 1 1 d . . . . .
N11 N 0.2432(3) -0.1946(2) 0.5758(2) 0.0361(11) Uani 1 1 d . . . . .
N12 N 0.3343(3) -0.2013(2) 0.5491(3) 0.0431(12) Uani 1 1 d . . . . .
N13 N 0.1479(3) 0.2053(2) 0.5854(2) 0.0343(10) Uani 1 1 d . . . . .
N14 N 0.2762(3) 0.2086(2) 0.6226(3) 0.0401(11) Uani 1 1 d . . . . .
N15 N 0.1491(3) 0.1660(2) 0.4499(2) 0.0296(10) Uani 1 1 d . . . . .
N16 N 0.2810(3) 0.1480(2) 0.3765(2) 0.0361(11) Uani 1 1 d . . . . .
N17 N 0.0234(3) 0.2794(2) 0.5097(2) 0.0302(10) Uani 1 1 d . . . . .
N18 N -0.0638(3) 0.3837(2) 0.4894(3) 0.0392(11) Uani 1 1 d . . . . .
N19 N -0.0362(3) 0.1772(2) 0.6216(2) 0.0328(10) Uani 1 1 d . . . . .
B1 B 0.3827(4) -0.1292(4) 0.5194(5) 0.056(2) Uani 1 1 d . . . . .
H1 H 0.4491 -0.1417 0.5013 0.067 Uiso 1 1 calc R U . . .
O1 O 0.3610(2) 0.1169(2) 0.5027(2) 0.0520(11) Uani 1 1 d . . . . .
O2 O -0.2155(2) 0.3082(2) 0.5764(2) 0.0510(11) Uani 1 1 d . . . . .
C1 C 0.1231(3) 0.0090(3) 0.5696(3) 0.0295(11) Uani 1 1 d . . . . .
C2 C 0.0846(3) -0.1250(3) 0.5384(3) 0.0278(11) Uani 1 1 d . . . . .
C3 C 0.1107(4) -0.1099(3) 0.6704(4) 0.0431(14) Uani 1 1 d . . . . .
C4 C 0.5543(3) 0.5426(3) 0.1082(3) 0.0310(12) Uani 1 1 d . . . . .
C5 C 0.6439(3) 0.5688(3) -0.0225(3) 0.0321(12) Uani 1 1 d . . . . .
C6 C 0.6227(4) 0.6802(4) 0.0725(3) 0.0499(15) Uani 1 1 d . . . . .
C7 C 0.2855(4) -0.0077(3) 0.6620(4) 0.0489(16) Uani 1 1 d . . . . .
H7 H 0.2348 0.0146 0.6938 0.059 Uiso 1 1 calc R U . . .
C8 C 0.3762(5) 0.0020(4) 0.6622(4) 0.063(2) Uani 1 1 d . . . . .
H8 H 0.3992 0.0312 0.6934 0.076 Uiso 1 1 calc R U . . .
C9 C 0.4242(4) -0.0389(4) 0.6085(4) 0.0613(19) Uani 1 1 d . . . . .
H9 H 0.4887 -0.0430 0.5945 0.074 Uiso 1 1 calc R U . . .
C10 C 0.2206(4) -0.0426(3) 0.4153(3) 0.0431(14) Uani 1 1 d . . . . .
H10 H 0.1605 -0.0234 0.4114 0.052 Uiso 1 1 calc R U . . .
C11 C 0.2949(5) -0.0440(3) 0.3586(4) 0.0604(19) Uani 1 1 d . . . . .
H11 H 0.2957 -0.0272 0.3098 0.072 Uiso 1 1 calc R U . . .
C12 C 0.3655(5) -0.0744(4) 0.3881(4) 0.0615(19) Uani 1 1 d . . . . .
H12 H 0.4266 -0.0822 0.3631 0.074 Uiso 1 1 calc R U . . .
C13 C 0.2190(4) -0.2656(3) 0.5976(3) 0.0434(14) Uani 1 1 d . . . . .
H13 H 0.1586 -0.2781 0.6181 0.052 Uiso 1 1 calc R U . . .
C14 C 0.2942(4) -0.3192(3) 0.5862(4) 0.0565(18) Uani 1 1 d . . . . .
H14 H 0.2959 -0.3733 0.5970 0.068 Uiso 1 1 calc R U . . .
C15 C 0.3648(4) -0.2754(3) 0.5560(4) 0.0541(17) Uani 1 1 d . . . . .
H15 H 0.4264 -0.2947 0.5420 0.065 Uiso 1 1 calc R U . . .
C16 C 0.1304(4) 0.2417(3) 0.6482(3) 0.0463(15) Uani 1 1 d . . . . .
H16 H 0.0726 0.2620 0.6721 0.056 Uiso 1 1 calc R U . . .
C17 C 0.2102(4) 0.2437(3) 0.6700(3) 0.0508(16) Uani 1 1 d . . . . .
H17 H 0.2182 0.2662 0.7117 0.061 Uiso 1 1 calc R U . . .
C18 C 0.3714(4) 0.2026(3) 0.6246(4) 0.0477(15) Uani 1 1 d . . . . .
H18 H 0.4137 0.1909 0.5820 0.057 Uiso 1 1 calc R U . . .
C19 C 0.4026(5) 0.2124(4) 0.6815(4) 0.066(2) Uani 1 1 d . . . . .
H19A H 0.3618 0.2242 0.7247 0.079 Uiso 1 1 calc R U . . .
H19B H 0.4664 0.2078 0.6799 0.079 Uiso 1 1 calc R U . . .
C20 C 0.2363(3) 0.1859(3) 0.5712(3) 0.0336(12) Uani 1 1 d . . . . .
C21 C 0.2852(3) 0.1485(3) 0.5064(3) 0.0388(13) Uani 1 1 d . . . . .
C22 C 0.2389(3) 0.1547(3) 0.4454(3) 0.0322(12) Uani 1 1 d . . . . .
C23 C 0.3767(4) 0.1452(3) 0.3486(3) 0.0454(15) Uani 1 1 d . . . . .
H23 H 0.4156 0.1615 0.3770 0.055 Uiso 1 1 calc R U . . .
C24 C 0.4123(4) 0.1215(4) 0.2863(4) 0.0647(19) Uani 1 1 d . . . . .
H24A H 0.3745 0.1049 0.2571 0.078 Uiso 1 1 calc R U . . .
H24B H 0.4762 0.1204 0.2695 0.078 Uiso 1 1 calc R U . . .
C25 C 0.2159(4) 0.1527(3) 0.3359(3) 0.0415(14) Uani 1 1 d . . . . .
H25 H 0.2255 0.1495 0.2854 0.050 Uiso 1 1 calc R U . . .
C26 C 0.1344(3) 0.1630(3) 0.3815(3) 0.0359(13) Uani 1 1 d . . . . .
H26 H 0.0766 0.1674 0.3682 0.043 Uiso 1 1 calc R U . . .
C27 C 0.0763(3) 0.3302(3) 0.4650(3) 0.0349(12) Uani 1 1 d . . . . .
H27 H 0.1395 0.3218 0.4458 0.042 Uiso 1 1 calc R U . . .
C28 C 0.0222(4) 0.3953(3) 0.4529(3) 0.0429(14) Uani 1 1 d . . . . .
H28 H 0.0412 0.4402 0.4243 0.051 Uiso 1 1 calc R U . . .
C29 C -0.1387(4) 0.4402(3) 0.4955(4) 0.0517(17) Uani 1 1 d . . . . .
H29 H -0.1827 0.4405 0.5390 0.062 Uiso 1 1 calc R U . . .
C30 C -0.1488(5) 0.4909(4) 0.4439(4) 0.071(2) Uani 1 1 d . . . . .
H30A H -0.1055 0.4914 0.4001 0.085 Uiso 1 1 calc R U . . .
H30B H -0.1997 0.5278 0.4497 0.085 Uiso 1 1 calc R U . . .
C31 C -0.0606(3) 0.3132(3) 0.5249(3) 0.0323(12) Uani 1 1 d . . . . .
C32 C -0.1383(4) 0.2809(3) 0.5750(3) 0.0379(13) Uani 1 1 d . . . . .
C33 C -0.1158(3) 0.2188(3) 0.6262(3) 0.0325(12) Uani 1 1 d . . . . .
C34 C -0.2632(4) 0.2273(4) 0.7147(4) 0.0563(17) Uani 1 1 d . . . . .
H34 H -0.2809 0.2772 0.6961 0.068 Uiso 1 1 calc R U . . .
C35 C -0.3215(5) 0.1932(4) 0.7624(4) 0.072(2) Uani 1 1 d . . . . .
H35A H -0.3061 0.1433 0.7822 0.087 Uiso 1 1 calc R U . . .
H35B H -0.3802 0.2178 0.7781 0.087 Uiso 1 1 calc R U . . .
C36 C -0.1280(4) 0.1386(3) 0.7225(4) 0.0544(17) Uani 1 1 d . . . . .
H36 H -0.1506 0.1119 0.7671 0.065 Uiso 1 1 calc R U . . .
C37 C -0.0438(4) 0.1273(3) 0.6807(3) 0.0477(15) Uani 1 1 d . . . . .
H37 H 0.0026 0.0903 0.6913 0.057 Uiso 1 1 calc R U . . .
Fe2 Fe 0.66813(5) 0.57601(4) 0.06908(4) 0.03095(19) Uani 1 1 d . . . . .
Co2 Co 0.37611(4) 0.47131(4) 0.16863(4) 0.02852(18) Uani 1 1 d . . . . .
B2 B 0.8480(4) 0.5077(4) 0.1120(4) 0.0458(17) Uani 1 1 d . . . . .
H2 H 0.9061 0.4857 0.1259 0.055 Uiso 1 1 calc R U . . .
N20 N -0.1738(3) 0.1960(2) 0.6875(3) 0.0419(11) Uani 1 1 d . . . . .
N21 N 0.7016(3) 0.5771(3) 0.1652(2) 0.0357(10) Uani 1 1 d . . . . .
N22 N 0.7843(3) 0.5459(3) 0.1755(2) 0.0391(11) Uani 1 1 d . . . . .
N23 N 0.7939(3) 0.6056(3) 0.0261(2) 0.0350(10) Uani 1 1 d . . . . .
N24 N 0.8663(3) 0.5689(3) 0.0502(2) 0.0372(11) Uani 1 1 d . . . . .
N25 N 0.7176(3) 0.4666(2) 0.0685(2) 0.0331(10) Uani 1 1 d . . . . .
N26 N 0.7976(3) 0.4452(3) 0.0899(2) 0.0395(11) Uani 1 1 d . . . . .
N27 N 0.3837(3) 0.5029(2) 0.2614(2) 0.0325(10) Uani 1 1 d . . . . .
N28 N 0.4479(3) 0.5300(2) 0.3490(2) 0.0313(10) Uani 1 1 d . . . . .
N29 N 0.4502(3) 0.3784(2) 0.1852(2) 0.0309(10) Uani 1 1 d . . . . .
N30 N 0.5607(3) 0.3010(2) 0.2167(2) 0.0389(11) Uani 1 1 d . . . . .
N31 N 0.3066(3) 0.5653(2) 0.1473(2) 0.0319(10) Uani 1 1 d . . . . .
N32 N 0.1970(3) 0.6447(2) 0.1173(2) 0.0345(10) Uani 1 1 d . . . . .
N33 N 0.2655(3) 0.4237(2) 0.2089(2) 0.0288(9) Uani 1 1 d . . . . .
N34 N 0.1255(3) 0.3903(2) 0.2236(2) 0.0336(10) Uani 1 1 d . . . . .
O3 O 0.6029(2) 0.4273(2) 0.2921(2) 0.0451(10) Uani 1 1 d . . . . .
O4 O 0.1010(2) 0.5098(2) 0.1099(2) 0.0412(9) Uani 1 1 d . . . . .
C38 C 0.6602(4) 0.6034(3) 0.2278(3) 0.0423(14) Uani 1 1 d . . . . .
H38 H 0.6007 0.6284 0.2366 0.051 Uiso 1 1 calc R U . . .
C39 C 0.7149(4) 0.5897(4) 0.2789(3) 0.0515(16) Uani 1 1 d . . . . .
H39 H 0.7013 0.6026 0.3275 0.062 Uiso 1 1 calc R U . . .
C40 C 0.7933(4) 0.5533(4) 0.2427(3) 0.0530(16) Uani 1 1 d . . . . .
H40 H 0.8454 0.5361 0.2624 0.064 Uiso 1 1 calc R U . . .
C41 C 0.8277(4) 0.6573(3) -0.0259(3) 0.0451(14) Uani 1 1 d . . . . .
H41 H 0.7921 0.6908 -0.0531 0.054 Uiso 1 1 calc R U . . .
C42 C 0.9219(4) 0.6555(4) -0.0348(3) 0.0503(16) Uani 1 1 d . . . . .
H42 H 0.9623 0.6867 -0.0675 0.060 Uiso 1 1 calc R U . . .
C43 C 0.9434(4) 0.5983(4) 0.0142(3) 0.0466(15) Uani 1 1 d . . . . .
H43 H 1.0030 0.5821 0.0215 0.056 Uiso 1 1 calc R U . . .
C44 C 0.6843(4) 0.4027(3) 0.0562(3) 0.0415(14) Uani 1 1 d . . . . .
H44 H 0.6285 0.4007 0.0406 0.050 Uiso 1 1 calc R U . . .
C45 C 0.7416(4) 0.3393(4) 0.0690(3) 0.0547(16) Uani 1 1 d . . . . .
H45 H 0.7337 0.2870 0.0638 0.066 Uiso 1 1 calc R U . . .
C46 C 0.8116(4) 0.3678(3) 0.0906(3) 0.0516(16) Uani 1 1 d . . . . .
H46 H 0.8623 0.3382 0.1040 0.062 Uiso 1 1 calc R U . . .
C47 C 0.4579(4) 0.3117(3) 0.1499(3) 0.0416(14) Uani 1 1 d . . . . .
H47 H 0.4214 0.3011 0.1172 0.050 Uiso 1 1 calc R U . . .
C48 C 0.5251(4) 0.2645(3) 0.1692(3) 0.0440(14) Uani 1 1 d . . . . .
H48 H 0.5446 0.2148 0.1529 0.053 Uiso 1 1 calc R U . . .
C49 C 0.6313(4) 0.2690(3) 0.2537(4) 0.0561(18) Uani 1 1 d . . . . .
H49 H 0.6508 0.3005 0.2850 0.067 Uiso 1 1 calc R U . . .
C50 C 0.6695(4) 0.2013(3) 0.2473(4) 0.064(2) Uani 1 1 d . . . . .
H50A H 0.6517 0.1683 0.2165 0.077 Uiso 1 1 calc R U . . .
H50B H 0.7159 0.1839 0.2734 0.077 Uiso 1 1 calc R U . . .
C51 C 0.5145(3) 0.3713(3) 0.2246(3) 0.0329(12) Uani 1 1 d . . . . .
C52 C 0.5318(3) 0.4286(3) 0.2703(3) 0.0324(12) Uani 1 1 d . . . . .
C53 C 0.4565(3) 0.4867(3) 0.2916(3) 0.0308(12) Uani 1 1 d . . . . .
C54 C 0.5091(4) 0.5283(4) 0.3972(3) 0.0467(15) Uani 1 1 d . . . . .
H54 H 0.5452 0.4823 0.4053 0.056 Uiso 1 1 calc R U . . .
C55 C 0.5165(5) 0.5887(4) 0.4304(4) 0.0647(19) Uani 1 1 d . . . . .
H55A H 0.4807 0.6350 0.4226 0.078 Uiso 1 1 calc R U . . .
H55B H 0.5578 0.5864 0.4623 0.078 Uiso 1 1 calc R U . . .
C56 C 0.3663(3) 0.5726(3) 0.3548(3) 0.0374(13) Uani 1 1 d . . . . .
H56 H 0.3417 0.6076 0.3904 0.045 Uiso 1 1 calc R U . . .
C57 C 0.3270(3) 0.5560(3) 0.3008(3) 0.0366(13) Uani 1 1 d . . . . .
H57 H 0.2698 0.5775 0.2917 0.044 Uiso 1 1 calc R U . . .
C58 C 0.3362(4) 0.6379(3) 0.1350(3) 0.0408(14) Uani 1 1 d . . . . .
H58 H 0.3945 0.6516 0.1392 0.049 Uiso 1 1 calc R U . . .
C59 C 0.2695(4) 0.6866(3) 0.1160(3) 0.0434(14) Uani 1 1 d . . . . .
H59 H 0.2723 0.7403 0.1039 0.052 Uiso 1 1 calc R U . . .
C60 C 0.1090(4) 0.6762(3) 0.1067(3) 0.0462(15) Uani 1 1 d . . . . .
H60 H 0.0595 0.6445 0.1208 0.055 Uiso 1 1 calc R U . . .
C61 C 0.0928(5) 0.7436(4) 0.0800(5) 0.079(2) Uani 1 1 d . . . . .
H61A H 0.1406 0.7769 0.0654 0.095 Uiso 1 1 calc R U . . .
H61B H 0.0327 0.7608 0.0746 0.095 Uiso 1 1 calc R U . . .
C62 C 0.2218(3) 0.5719(3) 0.1365(3) 0.0285(11) Uani 1 1 d . . . . .
C63 C 0.1646(3) 0.5069(3) 0.1413(3) 0.0306(12) Uani 1 1 d . . . . .
C64 C 0.1854(3) 0.4406(3) 0.1895(3) 0.0283(11) Uani 1 1 d . . . . .
C65 C 0.0305(4) 0.3928(3) 0.2225(3) 0.0443(14) Uani 1 1 d . . . . .
H65 H 0.0036 0.4377 0.2012 0.053 Uiso 1 1 calc R U . . .
C66 C -0.0213(5) 0.3374(4) 0.2488(4) 0.077(2) Uani 1 1 d . . . . .
H66A H 0.0036 0.2918 0.2705 0.092 Uiso 1 1 calc R U . . .
H66B H -0.0840 0.3427 0.2463 0.092 Uiso 1 1 calc R U . . .
C67 C 0.1696(4) 0.3412(3) 0.2684(3) 0.0434(14) Uani 1 1 d . . . . .
H67 H 0.1442 0.3004 0.3000 0.052 Uiso 1 1 calc R U . . .
C68 C 0.2551(4) 0.3621(3) 0.2588(3) 0.0393(13) Uani 1 1 d . . . . .
H68 H 0.3010 0.3381 0.2826 0.047 Uiso 1 1 calc R U . . .
B3 B 0.3567(5) 0.3410(4) 0.4340(4) 0.0535(18) Uani 1 1 d . U . . .
F1A F 0.4239(11) 0.3372(10) 0.3662(7) 0.075(4) Uani 0.5 1 d . . P A 1
F2A F 0.3925(6) 0.2881(5) 0.4808(5) 0.064(3) Uani 0.5 1 d . U P A 1
F3A F 0.3404(11) 0.4077(7) 0.4563(9) 0.091(5) Uani 0.5 1 d . U P A 1
F4A F 0.2945(13) 0.3097(12) 0.4136(13) 0.136(9) Uani 0.5 1 d . . P A 1
F1B F 0.4351(12) 0.3506(12) 0.4014(9) 0.103(6) Uani 0.5 1 d . . P A 2
F2B F 0.3420(14) 0.3230(10) 0.5047(7) 0.174(7) Uani 0.5 1 d . U P A 2
F3B F 0.3210(11) 0.4210(8) 0.4350(9) 0.121(7) Uani 0.5 1 d . U P A 2
F4B F 0.2880(9) 0.3071(7) 0.4104(6) 0.048(3) Uiso 0.5 1 d . . P A 2
B4 B -0.0607(4) 0.4117(4) 0.6917(4) 0.0437(17) Uani 1 1 d . . . . .
F5 F -0.0013(3) 0.3922(3) 0.6319(2) 0.0960(15) Uani 1 1 d . . . . .
F6 F -0.1216(3) 0.3565(2) 0.7145(2) 0.0861(13) Uani 1 1 d . . . . .
F7 F -0.0186(3) 0.4257(3) 0.7447(2) 0.0954(15) Uani 1 1 d . . . . .
F8 F -0.1098(3) 0.4790(2) 0.6733(3) 0.0881(14) Uani 1 1 d . . . . .
O5 O 0.7378(8) 0.7978(6) 0.1485(6) 0.202(4) Uani 1 1 d . . . . .
C69 C 0.8233(8) 0.7586(7) 0.1292(7) 0.135(4) Uani 1 1 d . . . . .
O1W O 0.483(3) 0.864(3) 0.0347(18) 0.360(17) Uani 0.5 1 d . U P B 1
O2W O 0.3166(15) 0.8560(8) 0.0187(14) 0.216(11) Uani 0.5 1 d . . P C 1
O3W O 0.2638(11) 1.0036(9) 0.1754(8) 0.151(6) Uani 0.5 1 d . U P D 1
O4W O 0.1182(8) 1.1267(9) 0.2107(7) 0.109(4) Uani 0.5 1 d . U P E 1
O5W O 0.498(2) 0.9499(18) 0.1623(17) 0.35(2) Uani 0.5 1 d . . P F 1
O6W O 0.6054(11) 1.0827(7) 0.1257(9) 0.156(6) Uani 0.5 1 d . . P G 1
O7W O 0.7526(12) 0.9586(9) 0.1496(11) 0.176(7) Uani 0.5 1 d . . P H 1
O8W O 0.9226(13) 0.9722(7) 0.1970(9) 0.160(7) Uani 0.5 1 d . . P I 1
O15W O -0.0853(13) 1.1703(7) 0.1192(6) 0.172(8) Uani 0.5 1 d . U P J 1
O9W O 0.454(3) 0.853(3) 0.079(2) 0.380(19) Uani 0.5 1 d . U P K 2
O10W O 0.2204(15) 0.9124(15) 0.0955(11) 0.240(13) Uani 0.5 1 d . U P L 2
O11W O 0.250(2) 1.1151(18) 0.1637(10) 0.260(10) Uani 0.5 1 d . U P M 2
O12W O 0.1193(18) 1.1708(12) 0.1560(12) 0.214(9) Uani 0.5 1 d . U P N 2
O13W O 1.038(2) 0.9617(15) 0.0835(15) 0.290(15) Uani 0.5 1 d . U P O 2
O14W O 1.058(3) 1.116(2) 0.0326(16) 0.42(3) Uani 0.5 1 d . U P P 2

loop_
_atom_site_aniso_label
_atom_site_aniso_U_11
_atom_site_aniso_U_22
_atom_site_aniso_U_33
_atom_site_aniso_U_23
_atom_site_aniso_U_13
_atom_site_aniso_U_12
Fe1 0.0236(4) 0.0267(4) 0.0426(5) -0.0031(3) -0.0140(3) 0.0008(3)
Co1 0.0232(3) 0.0254(4) 0.0396(4) -0.0038(3) -0.0105(3) -0.0010(3)
N1 0.025(2) 0.032(2) 0.044(3) -0.003(2) -0.010(2) -0.0012(19)
N2 0.027(2) 0.027(2) 0.044(3) -0.003(2) -0.012(2) -0.0005(18)
N3 0.082(4) 0.080(4) 0.052(4) -0.007(3) 0.006(3) -0.004(3)
N4 0.027(2) 0.046(3) 0.031(3) -0.006(2) -0.013(2) -0.002(2)
N5 0.024(2) 0.046(3) 0.033(3) -0.002(2) -0.013(2) -0.0037(19)
N6 0.097(5) 0.055(4) 0.119(6) -0.012(4) -0.017(4) 0.017(4)
N7 0.033(2) 0.032(2) 0.059(3) -0.006(2) -0.020(2) -0.0014(19)
N8 0.028(2) 0.044(3) 0.077(4) -0.014(3) -0.023(2) 0.002(2)
N9 0.034(2) 0.031(2) 0.047(3) -0.002(2) -0.010(2) -0.0042(19)
N10 0.027(2) 0.043(3) 0.067(4) -0.012(3) 0.001(2) -0.002(2)
N11 0.032(2) 0.033(2) 0.046(3) -0.006(2) -0.016(2) 0.0038(19)
N12 0.028(2) 0.035(3) 0.068(4) -0.011(2) -0.017(2) 0.010(2)
N13 0.031(2) 0.035(2) 0.040(3) -0.010(2) -0.012(2) -0.0012(19)
N14 0.037(3) 0.039(3) 0.050(3) -0.011(2) -0.018(2) -0.005(2)
N15 0.026(2) 0.029(2) 0.036(3) -0.0064(19) -0.0095(19) -0.0024(17)
N16 0.033(2) 0.032(2) 0.041(3) -0.002(2) -0.002(2) -0.0009(19)
N17 0.028(2) 0.022(2) 0.042(3) -0.0038(19) -0.0097(19) 0.0014(17)
N18 0.036(3) 0.026(2) 0.057(3) -0.003(2) -0.013(2) 0.0006(19)
N19 0.033(2) 0.031(2) 0.035(3) -0.004(2) -0.009(2) 0.0002(19)
B1 0.024(3) 0.052(4) 0.092(6) -0.007(4) -0.014(4) 0.006(3)
O1 0.029(2) 0.064(3) 0.066(3) -0.013(2) -0.018(2) 0.0066(19)
O2 0.033(2) 0.052(2) 0.063(3) 0.000(2) -0.0068(19) 0.0117(18)
C1 0.024(2) 0.030(3) 0.036(3) -0.005(2) -0.009(2) 0.000(2)
C2 0.024(2) 0.025(3) 0.034(3) 0.003(2) -0.006(2) -0.001(2)
C3 0.046(3) 0.037(3) 0.048(4) -0.005(3) -0.017(3) 0.005(3)
C4 0.027(3) 0.040(3) 0.030(3) -0.005(2) -0.016(2) 0.001(2)
C5 0.019(2) 0.035(3) 0.044(4) -0.001(3) -0.010(2) -0.003(2)
C6 0.042(3) 0.055(4) 0.053(4) -0.004(3) -0.011(3) -0.003(3)
C7 0.056(4) 0.036(3) 0.064(4) -0.014(3) -0.029(3) 0.001(3)
C8 0.065(4) 0.056(4) 0.086(6) -0.006(4) -0.051(4) -0.013(3)
C9 0.045(4) 0.052(4) 0.100(6) -0.009(4) -0.041(4) -0.008(3)
C10 0.046(3) 0.038(3) 0.049(4) -0.005(3) -0.014(3) -0.008(3)
C11 0.089(5) 0.042(4) 0.046(4) -0.004(3) 0.003(4) -0.014(4)
C12 0.058(4) 0.048(4) 0.070(5) -0.009(4) 0.011(4) -0.006(3)
C13 0.048(3) 0.036(3) 0.052(4) 0.001(3) -0.024(3) -0.001(3)
C14 0.069(4) 0.034(3) 0.075(5) -0.010(3) -0.039(4) 0.011(3)
C15 0.049(4) 0.041(3) 0.081(5) -0.019(3) -0.037(4) 0.019(3)
C16 0.040(3) 0.051(4) 0.052(4) -0.021(3) -0.012(3) -0.004(3)
C17 0.053(4) 0.056(4) 0.050(4) -0.018(3) -0.019(3) -0.004(3)
C18 0.036(3) 0.054(4) 0.061(4) -0.015(3) -0.023(3) -0.006(3)
C19 0.052(4) 0.069(5) 0.090(6) -0.031(4) -0.037(4) 0.003(3)
C20 0.032(3) 0.032(3) 0.041(3) -0.005(2) -0.016(3) -0.004(2)
C21 0.028(3) 0.036(3) 0.055(4) -0.004(3) -0.014(3) -0.006(2)
C22 0.025(3) 0.030(3) 0.044(3) -0.001(2) -0.010(2) -0.006(2)
C23 0.030(3) 0.049(3) 0.054(4) -0.002(3) -0.001(3) -0.006(3)
C24 0.045(4) 0.088(5) 0.055(5) -0.005(4) 0.006(3) -0.005(3)
C25 0.044(3) 0.037(3) 0.044(4) -0.004(3) -0.013(3) 0.004(3)
C26 0.031(3) 0.037(3) 0.040(3) -0.004(3) -0.010(3) 0.003(2)
C27 0.031(3) 0.029(3) 0.045(3) -0.004(3) -0.007(2) -0.004(2)
C28 0.046(3) 0.030(3) 0.054(4) 0.000(3) -0.013(3) -0.009(3)
C29 0.046(4) 0.031(3) 0.077(5) 0.007(3) -0.017(3) 0.006(3)
C30 0.054(4) 0.064(4) 0.092(6) 0.010(4) -0.021(4) 0.008(3)
C31 0.033(3) 0.022(3) 0.044(3) 0.001(2) -0.015(2) -0.001(2)
C32 0.034(3) 0.034(3) 0.047(4) -0.013(3) -0.009(3) 0.005(2)
C33 0.030(3) 0.029(3) 0.040(3) -0.006(2) -0.005(2) -0.008(2)
C34 0.043(4) 0.052(4) 0.064(5) -0.002(3) 0.009(3) 0.003(3)
C35 0.060(4) 0.067(5) 0.079(5) -0.016(4) 0.017(4) -0.005(4)
C36 0.063(4) 0.044(3) 0.050(4) 0.010(3) -0.002(3) -0.004(3)
C37 0.046(3) 0.048(4) 0.045(4) 0.008(3) -0.006(3) -0.002(3)
Fe2 0.0249(4) 0.0403(4) 0.0312(4) -0.0052(3) -0.0120(3) -0.0041(3)
Co2 0.0232(3) 0.0357(4) 0.0291(4) -0.0018(3) -0.0118(3) -0.0004(3)
B2 0.029(3) 0.071(5) 0.041(4) -0.003(4) -0.019(3) 0.005(3)
N20 0.040(3) 0.035(2) 0.047(3) -0.006(2) 0.002(2) -0.001(2)
N21 0.029(2) 0.052(3) 0.030(3) -0.010(2) -0.009(2) -0.006(2)
N22 0.030(2) 0.058(3) 0.034(3) -0.004(2) -0.017(2) -0.004(2)
N23 0.031(2) 0.047(3) 0.030(3) -0.006(2) -0.011(2) -0.005(2)
N24 0.026(2) 0.054(3) 0.037(3) -0.003(2) -0.016(2) -0.004(2)
N25 0.031(2) 0.041(3) 0.029(3) -0.006(2) -0.0108(19) 0.000(2)
N26 0.027(2) 0.053(3) 0.039(3) -0.003(2) -0.011(2) 0.004(2)
N27 0.028(2) 0.037(2) 0.035(3) -0.004(2) -0.0115(19) -0.0006(19)
N28 0.032(2) 0.036(2) 0.029(2) -0.007(2) -0.0137(19) 0.0006(19)
N29 0.026(2) 0.041(2) 0.031(2) -0.007(2) -0.0162(19) 0.0009(18)
N30 0.041(3) 0.039(3) 0.038(3) -0.008(2) -0.017(2) 0.012(2)
N31 0.026(2) 0.036(2) 0.037(3) 0.001(2) -0.0143(19) -0.0038(18)
N32 0.033(2) 0.030(2) 0.044(3) -0.004(2) -0.020(2) 0.0020(19)
N33 0.028(2) 0.031(2) 0.031(2) 0.0001(19) -0.0136(19) -0.0005(17)
N34 0.028(2) 0.039(2) 0.034(3) 0.003(2) -0.0090(19) -0.0040(19)
O3 0.034(2) 0.048(2) 0.060(3) -0.009(2) -0.0281(19) 0.0067(17)
O4 0.035(2) 0.048(2) 0.048(2) 0.0002(19) -0.0242(19) -0.0076(17)
C38 0.037(3) 0.053(4) 0.038(4) -0.011(3) -0.004(3) -0.012(3)
C39 0.052(4) 0.071(4) 0.037(4) -0.009(3) -0.014(3) -0.018(3)
C40 0.045(4) 0.078(5) 0.045(4) -0.005(3) -0.023(3) -0.019(3)
C41 0.042(3) 0.050(3) 0.044(4) -0.003(3) -0.009(3) -0.009(3)
C42 0.038(3) 0.061(4) 0.051(4) -0.006(3) -0.001(3) -0.015(3)
C43 0.022(3) 0.070(4) 0.049(4) -0.010(3) -0.005(3) -0.010(3)
C44 0.040(3) 0.043(3) 0.044(4) -0.005(3) -0.014(3) -0.004(3)
C45 0.060(4) 0.045(4) 0.058(4) -0.007(3) -0.009(3) -0.007(3)
C46 0.049(4) 0.045(4) 0.057(4) -0.001(3) -0.009(3) 0.014(3)
C47 0.043(3) 0.043(3) 0.044(4) -0.014(3) -0.018(3) 0.000(3)
C48 0.056(4) 0.033(3) 0.047(4) -0.014(3) -0.020(3) 0.007(3)
C49 0.057(4) 0.053(4) 0.069(5) -0.018(3) -0.043(4) 0.022(3)
C50 0.065(4) 0.049(4) 0.087(5) -0.011(4) -0.042(4) 0.020(3)
C51 0.027(3) 0.037(3) 0.034(3) -0.004(2) -0.008(2) 0.004(2)
C52 0.036(3) 0.036(3) 0.027(3) 0.000(2) -0.013(2) 0.002(2)
C53 0.026(3) 0.035(3) 0.033(3) -0.002(2) -0.012(2) 0.000(2)
C54 0.038(3) 0.067(4) 0.041(4) -0.012(3) -0.018(3) 0.004(3)
C55 0.067(5) 0.084(5) 0.053(4) -0.028(4) -0.026(4) -0.006(4)
C56 0.034(3) 0.048(3) 0.031(3) -0.012(3) -0.007(2) 0.005(2)
C57 0.029(3) 0.042(3) 0.040(3) -0.007(3) -0.010(2) 0.007(2)
C58 0.034(3) 0.040(3) 0.055(4) -0.004(3) -0.021(3) -0.008(2)
C59 0.045(3) 0.034(3) 0.058(4) 0.003(3) -0.028(3) -0.005(3)
C60 0.033(3) 0.044(3) 0.065(4) 0.000(3) -0.020(3) 0.004(3)
C61 0.046(4) 0.058(4) 0.132(7) 0.026(5) -0.032(4) 0.005(3)
C62 0.027(3) 0.033(3) 0.028(3) -0.003(2) -0.012(2) -0.002(2)
C63 0.022(2) 0.042(3) 0.029(3) -0.003(2) -0.008(2) 0.000(2)
C64 0.024(2) 0.037(3) 0.026(3) -0.001(2) -0.010(2) -0.001(2)
C65 0.032(3) 0.049(3) 0.053(4) 0.004(3) -0.011(3) -0.009(3)
C66 0.049(4) 0.085(5) 0.095(6) 0.030(5) -0.020(4) -0.021(4)
C67 0.046(3) 0.040(3) 0.041(4) 0.013(3) -0.008(3) -0.007(3)
C68 0.037(3) 0.040(3) 0.039(3) 0.005(3) -0.010(3) 0.001(2)
B3 0.060(5) 0.051(4) 0.061(4) 0.002(3) -0.034(4) -0.019(3)
F1A 0.065(9) 0.080(7) 0.068(9) 0.004(7) 0.014(6) -0.006(6)
F2A 0.077(6) 0.062(5) 0.059(5) 0.007(4) -0.044(5) 0.016(4)
F3A 0.123(9) 0.052(5) 0.127(11) -0.026(6) -0.091(9) 0.013(5)
F4A 0.101(10) 0.123(11) 0.225(18) -0.020(8) -0.106(10) -0.052(7)
F1B 0.046(6) 0.121(12) 0.139(16) 0.034(12) -0.021(10) -0.023(7)
F2B 0.29(2) 0.188(14) 0.074(6) 0.050(7) -0.075(8) -0.130(12)
F3B 0.155(14) 0.063(6) 0.108(11) 0.012(6) 0.049(9) -0.008(6)
B4 0.039(4) 0.047(4) 0.047(4) -0.014(3) -0.009(3) 0.000(3)
F5 0.088(3) 0.117(4) 0.076(3) -0.046(3) 0.011(3) 0.008(3)
F6 0.093(3) 0.069(3) 0.104(4) 0.012(2) -0.032(3) -0.040(2)
F7 0.107(3) 0.124(4) 0.073(3) -0.009(3) -0.046(3) -0.042(3)
F8 0.081(3) 0.058(2) 0.116(4) 0.004(2) -0.007(3) 0.007(2)
O5 0.204(10) 0.199(10) 0.223(11) -0.088(8) -0.042(9) -0.055(8)
C69 0.109(8) 0.162(11) 0.129(10) -0.062(8) 0.011(7) -0.020(8)
O1W 0.35(3) 0.37(3) 0.22(3) 0.16(3) 0.08(2) 0.22(3)
O2W 0.24(2) 0.072(9) 0.39(3) 0.111(14) -0.19(2) -0.087(11)
O3W 0.188(14) 0.154(13) 0.105(11) 0.067(10) -0.040(10) -0.033(11)
O4W 0.093(8) 0.161(12) 0.083(9) 0.022(8) -0.048(7) -0.027(8)
O5W 0.33(3) 0.39(4) 0.31(3) -0.20(3) 0.12(3) -0.22(3)
O6W 0.204(16) 0.097(9) 0.177(15) -0.107(10) -0.030(12) 0.004(10)
O7W 0.197(17) 0.126(12) 0.22(2) -0.077(13) -0.055(15) 0.002(11)
O8W 0.28(2) 0.080(9) 0.155(14) 0.031(9) -0.128(14) -0.016(10)
O15W 0.32(2) 0.100(9) 0.048(7) 0.032(7) 0.010(10) 0.082(12)
O9W 0.31(3) 0.35(3) 0.29(4) 0.17(3) 0.19(2) 0.20(2)
O10W 0.23(2) 0.35(3) 0.164(17) 0.17(2) -0.081(16) -0.20(2)
O11W 0.32(2) 0.38(3) 0.113(14) -0.048(17) -0.065(16) -0.14(2)
O12W 0.30(2) 0.159(16) 0.163(18) 0.013(14) -0.005(17) -0.017(16)
O13W 0.38(4) 0.24(2) 0.29(3) -0.13(2) -0.17(3) 0.13(2)
O14W 0.53(5) 0.35(4) 0.24(3) 0.13(3) 0.13(3) 0.13(4)

loop_
_atom_type_symbol
_atom_type_description
_atom_type_scat_dispersion_real
_atom_type_scat_dispersion_imag
_atom_type_scat_source
C C 0.0033 0.0016 'International Tables Vol C Tables 4.2.6.8 and 6.1.1.4'
H H 0.0000 0.0000 'International Tables Vol C Tables 4.2.6.8 and 6.1.1.4'
B B 0.0013 0.0007 'International Tables Vol C Tables 4.2.6.8 and 6.1.1.4'
N N 0.0061 0.0033 'International Tables Vol C Tables 4.2.6.8 and 6.1.1.4'
O O 0.0106 0.0060 'International Tables Vol C Tables 4.2.6.8 and 6.1.1.4'
F F 0.0171 0.0103 'International Tables Vol C Tables 4.2.6.8 and 6.1.1.4'
Fe Fe 0.3463 0.8444 'International Tables Vol C Tables 4.2.6.8 and 6.1.1.4'
Co Co 0.3494 0.9721 'International Tables Vol C Tables 4.2.6.8 and 6.1.1.4'

loop_
_geom_angle_atom_site_label_1
_geom_angle_atom_site_label_2
_geom_angle_atom_site_label_3
_geom_angle
_geom_angle_site_symmetry_1
_geom_angle_site_symmetry_3
C2 Fe1 C1 89.7(2) . .
C2 Fe1 C3 91.0(2) . .
C1 Fe1 C3 92.4(2) . .
C2 Fe1 N9 88.4(2) . .
C1 Fe1 N9 88.4(2) . .
C3 Fe1 N9 179.0(2) . .
C2 Fe1 N11 92.31(19) . .
C1 Fe1 N11 174.6(2) . .
C3 Fe1 N11 92.5(2) . .
N9 Fe1 N11 86.74(17) . .
C2 Fe1 N7 176.6(2) . .
C1 Fe1 N7 90.39(19) . .
C3 Fe1 N7 92.3(2) . .
N9 Fe1 N7 88.27(19) . .
N11 Fe1 N7 87.27(17) . .
N2 Co1 N1 91.41(17) 2_556 .
N2 Co1 N17 88.24(17) 2_556 .
N1 Co1 N17 179.55(19) . .
N2 Co1 N19 87.43(18) 2_556 .
N1 Co1 N19 90.26(17) . .
N17 Co1 N19 90.00(17) . .
N2 Co1 N13 179.5(2) 2_556 .
N1 Co1 N13 88.80(17) . .
N17 Co1 N13 91.55(17) . .
N19 Co1 N13 93.00(18) . .
N2 Co1 N15 89.57(18) 2_556 .
N1 Co1 N15 87.91(17) . .
N17 Co1 N15 91.81(17) . .
N19 Co1 N15 176.45(17) . .
N13 Co1 N15 90.00(18) . .
C1 N1 Co1 169.9(4) . .
C2 N2 Co1 177.3(4) . 2_556
C4 N4 Co2 174.7(4) . .
C5 N5 Co2 171.3(4) . 2_665
C7 N7 N8 107.0(5) . .
C7 N7 Fe1 133.8(4) . .
N8 N7 Fe1 119.2(4) . .
C9 N8 N7 108.7(5) . .
C9 N8 B1 132.3(5) . .
N7 N8 B1 119.0(4) . .
C10 N9 N10 106.0(5) . .
C10 N9 Fe1 132.9(4) . .
N10 N9 Fe1 121.0(4) . .
C12 N10 N9 109.4(5) . .
C12 N10 B1 133.4(5) . .
N9 N10 B1 117.2(5) . .
C13 N11 N12 106.3(4) . .
C13 N11 Fe1 134.2(4) . .
N12 N11 Fe1 119.4(3) . .
C15 N12 N11 108.9(5) . .
C15 N12 B1 132.1(5) . .
N11 N12 B1 119.0(4) . .
C20 N13 C16 106.6(4) . .
C20 N13 Co1 126.7(4) . .
C16 N13 Co1 126.0(4) . .
C17 N14 C20 106.8(4) . .
C17 N14 C18 125.4(5) . .
C20 N14 C18 127.6(5) . .
C22 N15 C26 106.2(4) . .
C22 N15 Co1 126.5(4) . .
C26 N15 Co1 127.1(3) . .
C22 N16 C25 107.9(4) . .
C22 N16 C23 127.0(5) . .
C25 N16 C23 124.8(5) . .
C31 N17 C27 107.3(4) . .
C31 N17 Co1 125.4(3) . .
C27 N17 Co1 126.9(3) . .
C31 N18 C28 107.1(4) . .
C31 N18 C29 127.4(5) . .
C28 N18 C29 125.0(4) . .
C33 N19 C37 106.9(4) . .
C33 N19 Co1 124.7(4) . .
C37 N19 Co1 127.0(4) . .
N8 B1 N12 108.7(6) . .
N8 B1 N10 107.3(5) . .
N12 B1 N10 106.9(5) . .
N8 B1 H1 111.2 . .
N12 B1 H1 111.2 . .
N10 B1 H1 111.2 . .
N1 C1 Fe1 176.9(5) . .
N2 C2 Fe1 176.2(4) . .
N3 C3 Fe1 178.7(6) . .
N4 C4 Fe2 176.5(5) . .
N5 C5 Fe2 174.7(5) . .
N6 C6 Fe2 177.6(7) . .
N7 C7 C8 110.0(6) . .
N7 C7 H7 125.0 . .
C8 C7 H7 125.0 . .
C9 C8 C7 105.0(6) . .
C9 C8 H8 127.5 . .
C7 C8 H8 127.5 . .
N8 C9 C8 109.3(6) . .
N8 C9 H9 125.3 . .
C8 C9 H9 125.3 . .
N9 C10 C11 110.5(5) . .
N9 C10 H10 124.7 . .
C11 C10 H10 124.7 . .
C12 C11 C10 104.8(6) . .
C12 C11 H11 127.6 . .
C10 C11 H11 127.6 . .
N10 C12 C11 109.1(6) . .
N10 C12 H12 125.4 . .
C11 C12 H12 125.4 . .
N11 C13 C14 111.0(5) . .
N11 C13 H13 124.5 . .
C14 C13 H13 124.5 . .
C15 C14 C13 103.6(5) . .
C15 C14 H14 128.2 . .
C13 C14 H14 128.2 . .
N12 C15 C14 110.1(5) . .
N12 C15 H15 125.0 . .
C14 C15 H15 125.0 . .
C17 C16 N13 107.8(5) . .
C17 C16 H16 126.1 . .
N13 C16 H16 126.1 . .
N14 C17 C16 108.4(5) . .
N14 C17 H17 125.8 . .
C16 C17 H17 125.8 . .
C19 C18 N14 123.4(6) . .
C19 C18 H18 118.3 . .
N14 C18 H18 118.3 . .
C18 C19 H19A 120.0 . .
C18 C19 H19B 120.0 . .
H19A C19 H19B 120.0 . .
N13 C20 N14 110.4(5) . .
N13 C20 C21 124.7(5) . .
N14 C20 C21 124.8(5) . .
O1 C21 C22 121.6(5) . .
O1 C21 C20 122.0(5) . .
C22 C21 C20 116.3(4) . .
N15 C22 N16 110.1(5) . .
N15 C22 C21 125.2(5) . .
N16 C22 C21 124.6(4) . .
C24 C23 N16 122.4(6) . .
C24 C23 H23 118.8 . .
N16 C23 H23 118.8 . .
C23 C24 H24A 120.0 . .
C23 C24 H24B 120.0 . .
H24A C24 H24B 120.0 . .
C26 C25 N16 106.7(5) . .
C26 C25 H25 126.7 . .
N16 C25 H25 126.7 . .
C25 C26 N15 109.1(5) . .
C25 C26 H26 125.5 . .
N15 C26 H26 125.5 . .
N17 C27 C28 108.0(4) . .
N17 C27 H27 126.0 . .
C28 C27 H27 126.0 . .
N18 C28 C27 107.5(5) . .
N18 C28 H28 126.2 . .
C27 C28 H28 126.2 . .
C30 C29 N18 122.1(6) . .
C30 C29 H29 118.9 . .
N18 C29 H29 118.9 . .
C29 C30 H30A 120.0 . .
C29 C30 H30B 120.0 . .
H30A C30 H30B 120.0 . .
N17 C31 N18 110.0(4) . .
N17 C31 C32 125.6(4) . .
N18 C31 C32 124.4(4) . .
O2 C32 C33 122.5(5) . .
O2 C32 C31 121.3(5) . .
C33 C32 C31 116.1(4) . .
N19 C33 N20 109.7(4) . .
N19 C33 C32 126.1(5) . .
N20 C33 C32 124.1(5) . .
C35 C34 N20 124.7(6) . .
C35 C34 H34 117.7 . .
N20 C34 H34 117.7 . .
C34 C35 H35A 120.0 . .
C34 C35 H35B 120.0 . .
H35A C35 H35B 120.0 . .
C37 C36 N20 106.6(5) . .
C37 C36 H36 126.7 . .
N20 C36 H36 126.7 . .
N19 C37 C36 109.5(5) . .
N19 C37 H37 125.2 . .
C36 C37 H37 125.2 . .
C4 Fe2 C5 88.9(2) . .
C4 Fe2 C6 91.7(2) . .
C5 Fe2 C6 93.0(2) . .
C4 Fe2 N25 88.66(19) . .
C5 Fe2 N25 88.95(19) . .
C6 Fe2 N25 178.1(2) . .
C4 Fe2 N21 92.93(19) . .
C5 Fe2 N21 175.5(2) . .
C6 Fe2 N21 91.1(2) . .
N25 Fe2 N21 87.01(17) . .
C4 Fe2 N23 176.6(2) . .
C5 Fe2 N23 90.59(19) . .
C6 Fe2 N23 91.7(2) . .
N25 Fe2 N23 87.95(17) . .
N21 Fe2 N23 87.32(17) . .
N5 Co2 N4 91.64(18) 2_665 .
N5 Co2 N33 89.12(17) 2_665 .
N4 Co2 N33 179.21(19) . .
N5 Co2 N27 179.55(18) 2_665 .
N4 Co2 N27 88.40(18) . .
N33 Co2 N27 90.83(17) . .
N5 Co2 N31 87.75(18) 2_665 .
N4 Co2 N31 89.82(17) . .
N33 Co2 N31 90.00(16) . .
N27 Co2 N31 91.80(17) . .
N5 Co2 N29 90.45(17) 2_665 .
N4 Co2 N29 87.76(17) . .
N33 Co2 N29 92.45(16) . .
N27 Co2 N29 90.00(17) . .
N31 Co2 N29 176.94(18) . .
N26 B2 N24 109.1(5) . .
N26 B2 N22 107.6(5) . .
N24 B2 N22 107.6(5) . .
N26 B2 H2 110.8 . .
N24 B2 H2 110.8 . .
N22 B2 H2 110.8 . .
C33 N20 C36 107.2(4) . .
C33 N20 C34 128.2(5) . .
C36 N20 C34 124.4(5) . .
C38 N21 N22 105.4(4) . .
C38 N21 Fe2 134.7(4) . .
N22 N21 Fe2 119.9(3) . .
C40 N22 N21 110.3(5) . .
C40 N22 B2 132.0(5) . .
N21 N22 B2 117.7(4) . .
C41 N23 N24 106.2(4) . .
C41 N23 Fe2 133.8(4) . .
N24 N23 Fe2 120.0(3) . .
C43 N24 N23 109.8(4) . .
C43 N24 B2 132.1(5) . .
N23 N24 B2 118.0(4) . .
C44 N25 N26 106.6(4) . .
C44 N25 Fe2 132.8(4) . .
N26 N25 Fe2 120.4(3) . .
C46 N26 N25 108.6(5) . .
C46 N26 B2 133.6(5) . .
N25 N26 B2 117.6(4) . .
C53 N27 C57 107.7(4) . .
C53 N27 Co2 123.8(3) . .
C57 N27 Co2 127.4(3) . .
C53 N28 C56 107.3(4) . .
C53 N28 C54 127.0(4) . .
C56 N28 C54 125.6(5) . .
C51 N29 C47 107.0(4) . .
C51 N29 Co2 125.4(3) . .
C47 N29 Co2 126.9(3) . .
C51 N30 C48 107.6(4) . .
C51 N30 C49 126.6(5) . .
C48 N30 C49 125.8(4) . .
C62 N31 C58 105.9(4) . .
C62 N31 Co2 126.6(3) . .
C58 N31 Co2 127.4(3) . .
C62 N32 C59 107.1(4) . .
C62 N32 C60 127.8(4) . .
C59 N32 C60 124.8(4) . .
C64 N33 C68 106.9(4) . .
C64 N33 Co2 126.0(3) . .
C68 N33 Co2 126.9(3) . .
C64 N34 C67 107.2(4) . .
C64 N34 C65 127.2(4) . .
C67 N34 C65 125.1(4) . .
N21 C38 C39 111.5(5) . .
N21 C38 H38 124.2 . .
C39 C38 H38 124.2 . .
C40 C39 C38 103.9(5) . .
C40 C39 H39 128.0 . .
C38 C39 H39 128.0 . .
N22 C40 C39 108.8(5) . .
N22 C40 H40 125.6 . .
C39 C40 H40 125.6 . .
N23 C41 C42 110.9(5) . .
N23 C41 H41 124.6 . .
C42 C41 H41 124.6 . .
C43 C42 C41 104.3(5) . .
C43 C42 H42 127.9 . .
C41 C42 H42 127.9 . .
N24 C43 C42 108.9(5) . .
N24 C43 H43 125.6 . .
C42 C43 H43 125.6 . .
N25 C44 C45 110.8(5) . .
N25 C44 H44 124.6 . .
C45 C44 H44 124.6 . .
C46 C45 C44 105.0(5) . .
C46 C45 H45 127.5 . .
C44 C45 H45 127.5 . .
N26 C46 C45 109.0(5) . .
N26 C46 H46 125.5 . .
C45 C46 H46 125.5 . .
C48 C47 N29 108.9(5) . .
C48 C47 H47 125.5 . .
N29 C47 H47 125.5 . .
C47 C48 N30 107.4(5) . .
C47 C48 H48 126.3 . .
N30 C48 H48 126.3 . .
C50 C49 N30 124.5(6) . .
C50 C49 H49 117.8 . .
N30 C49 H49 117.8 . .
C49 C50 H50A 120.0 . .
C49 C50 H50B 120.0 . .
H50A C50 H50B 120.0 . .
N29 C51 N30 109.1(4) . .
N29 C51 C52 125.8(4) . .
N30 C51 C52 125.0(4) . .
O3 C52 C51 122.7(5) . .
O3 C52 C53 121.5(5) . .
C51 C52 C53 115.7(4) . .
N27 C53 N28 109.0(4) . .
N27 C53 C52 126.6(5) . .
N28 C53 C52 124.4(4) . .
C55 C54 N28 121.3(6) . .
C55 C54 H54 119.3 . .
N28 C54 H54 119.3 . .
C54 C55 H55A 120.0 . .
C54 C55 H55B 120.0 . .
H55A C55 H55B 120.0 . .
C57 C56 N28 107.7(5) . .
C57 C56 H56 126.2 . .
N28 C56 H56 126.2 . .
C56 C57 N27 108.3(4) . .
C56 C57 H57 125.8 . .
N27 C57 H57 125.8 . .
C59 C58 N31 109.0(5) . .
C59 C58 H58 125.5 . .
N31 C58 H58 125.5 . .
C58 C59 N32 107.2(5) . .
C58 C59 H59 126.4 . .
N32 C59 H59 126.4 . .
C61 C60 N32 124.5(6) . .
C61 C60 H60 117.8 . .
N32 C60 H60 117.8 . .
C60 C61 H61A 120.0 . .
C60 C61 H61B 120.0 . .
H61A C61 H61B 120.0 . .
N31 C62 N32 110.9(4) . .
N31 C62 C63 124.3(4) . .
N32 C62 C63 124.7(4) . .
O4 C63 C64 122.4(5) . .
O4 C63 C62 121.8(4) . .
C64 C63 C62 115.7(4) . .
N33 C64 N34 109.8(4) . .
N33 C64 C63 124.8(4) . .
N34 C64 C63 125.4(4) . .
C66 C65 N34 124.2(6) . .
C66 C65 H65 117.9 . .
N34 C65 H65 117.9 . .
C65 C66 H66A 120.0 . .
C65 C66 H66B 120.0 . .
H66A C66 H66B 120.0 . .
C68 C67 N34 107.1(5) . .
C68 C67 H67 126.5 . .
N34 C67 H67 126.5 . .
C67 C68 N33 109.0(5) . .
C67 C68 H68 125.5 . .
N33 C68 H68 125.5 . .
F4A B3 F3A 119.4(14) . .
F1B B3 F2B 119.0(13) . .
F4A B3 F2A 107.1(12) . .
F3A B3 F2A 113.6(9) . .
F1B B3 F4B 128.1(11) . .
F2B B3 F4B 104.5(10) . .
F1B B3 F3B 98.8(13) . .
F2B B3 F3B 98.7(12) . .
F4B B3 F3B 101.2(10) . .
F4A B3 F1A 96.8(13) . .
F3A B3 F1A 113.8(12) . .
F2A B3 F1A 104.1(9) . .
F5 B4 F7 112.3(6) . .
F5 B4 F6 111.0(5) . .
F7 B4 F6 110.9(6) . .
F5 B4 F8 106.9(6) . .
F7 B4 F8 108.2(6) . .
F6 B4 F8 107.4(5) . .

loop_
_geom_bond_atom_site_label_1
_geom_bond_atom_site_label_2
_geom_bond_distance
_geom_bond_site_symmetry_2
Fe1 C2 1.845(5) .
Fe1 C1 1.856(5) .
Fe1 C3 1.887(7) .
Fe1 N9 1.994(5) .
Fe1 N11 2.000(4) .
Fe1 N7 2.007(4) .
Co1 N2 1.877(4) 2_556
Co1 N1 1.882(4) .
Co1 N17 1.924(4) .
Co1 N19 1.925(4) .
Co1 N13 1.926(4) .
Co1 N15 1.929(4) .
N1 C1 1.153(6) .
N2 C2 1.158(6) .
N2 Co1 1.877(4) 2_556
N3 C3 1.150(7) .
N4 C4 1.156(6) .
N4 Co2 1.875(4) .
N5 C5 1.155(6) .
N5 Co2 1.864(5) 2_665
N6 C6 1.150(8) .
N7 C7 1.318(7) .
N7 N8 1.359(6) .
N8 C9 1.337(7) .
N8 B1 1.523(9) .
N9 C10 1.332(7) .
N9 N10 1.354(6) .
N10 C12 1.343(8) .
N10 B1 1.549(9) .
N11 C13 1.336(7) .
N11 N12 1.360(6) .
N12 C15 1.342(6) .
N12 B1 1.521(8) .
N13 C20 1.321(6) .
N13 C16 1.373(7) .
N14 C17 1.342(7) .
N14 C20 1.352(6) .
N14 C18 1.434(6) .
N15 C22 1.333(6) .
N15 C26 1.374(7) .
N16 C22 1.348(7) .
N16 C25 1.361(7) .
N16 C23 1.429(6) .
N17 C31 1.333(6) .
N17 C27 1.369(6) .
N18 C31 1.358(6) .
N18 C28 1.362(7) .
N18 C29 1.424(6) .
N19 C33 1.335(6) .
N19 C37 1.358(7) .
B1 H1 1.0000 .
O1 C21 1.213(6) .
O2 C32 1.212(6) .
C4 Fe2 1.849(5) .
C5 Fe2 1.871(6) .
C6 Fe2 1.891(7) .
C7 C8 1.391(8) .
C7 H7 0.9500 .
C8 C9 1.348(9) .
C8 H8 0.9500 .
C9 H9 0.9500 .
C10 C11 1.388(8) .
C10 H10 0.9500 .
C11 C12 1.349(9) .
C11 H11 0.9500 .
C12 H12 0.9500 .
C13 C14 1.397(8) .
C13 H13 0.9500 .
C14 C15 1.367(9) .
C14 H14 0.9500 .
C15 H15 0.9500 .
C16 C17 1.352(8) .
C16 H16 0.9500 .
C17 H17 0.9500 .
C18 C19 1.295(8) .
C18 H18 0.9500 .
C19 H19A 0.9500 .
C19 H19B 0.9500 .
C20 C21 1.478(8) .
C21 C22 1.464(7) .
C23 C24 1.288(8) .
C23 H23 0.9500 .
C24 H24A 0.9500 .
C24 H24B 0.9500 .
C25 C26 1.359(7) .
C25 H25 0.9500 .
C26 H26 0.9500 .
C27 C28 1.371(7) .
C27 H27 0.9500 .
C28 H28 0.9500 .
C29 C30 1.291(8) .
C29 H29 0.9500 .
C30 H30A 0.9500 .
C30 H30B 0.9500 .
C31 C32 1.473(7) .
C32 C33 1.460(7) .
C33 N20 1.362(6) .
C34 C35 1.277(8) .
C34 N20 1.417(7) .
C34 H34 0.9500 .
C35 H35A 0.9500 .
C35 H35B 0.9500 .
C36 C37 1.360(8) .
C36 N20 1.371(7) .
C36 H36 0.9500 .
C37 H37 0.9500 .
Fe2 N25 1.991(4) .
Fe2 N21 1.999(4) .
Fe2 N23 1.999(4) .
Co2 N5 1.864(5) 2_665
Co2 N33 1.917(4) .
Co2 N27 1.926(4) .
Co2 N31 1.928(4) .
Co2 N29 1.928(4) .
B2 N26 1.519(8) .
B2 N24 1.521(8) .
B2 N22 1.544(8) .
B2 H2 1.0000 .
N21 C38 1.330(7) .
N21 N22 1.358(6) .
N22 C40 1.335(7) .
N23 C41 1.335(7) .
N23 N24 1.355(5) .
N24 C43 1.344(6) .
N25 C44 1.324(7) .
N25 N26 1.359(5) .
N26 C46 1.351(7) .
N27 C53 1.336(6) .
N27 C57 1.369(6) .
N28 C53 1.362(6) .
N28 C56 1.368(6) .
N28 C54 1.424(6) .
N29 C51 1.331(6) .
N29 C47 1.381(7) .
N30 C51 1.362(6) .
N30 C48 1.370(7) .
N30 C49 1.439(6) .
N31 C62 1.327(6) .
N31 C58 1.369(6) .
N32 C62 1.336(6) .
N32 C59 1.363(7) .
N32 C60 1.434(6) .
N33 C64 1.333(6) .
N33 C68 1.373(6) .
N34 C64 1.347(6) .
N34 C67 1.382(6) .
N34 C65 1.431(6) .
O3 C52 1.221(6) .
O4 C63 1.222(5) .
C38 C39 1.390(8) .
C38 H38 0.9500 .
C39 C40 1.372(8) .
C39 H39 0.9500 .
C40 H40 0.9500 .
C41 C42 1.391(8) .
C41 H41 0.9500 .
C42 C43 1.373(8) .
C42 H42 0.9500 .
C43 H43 0.9500 .
C44 C45 1.378(8) .
C44 H44 0.9500 .
C45 C46 1.354(8) .
C45 H45 0.9500 .
C46 H46 0.9500 .
C47 C48 1.338(7) .
C47 H47 0.9500 .
C48 H48 0.9500 .
C49 C50 1.274(8) .
C49 H49 0.9500 .
C50 H50A 0.9500 .
C50 H50B 0.9500 .
C51 C52 1.458(7) .
C52 C53 1.470(7) .
C54 C55 1.302(8) .
C54 H54 0.9500 .
C55 H55A 0.9500 .
C55 H55B 0.9500 .
C56 C57 1.350(7) .
C56 H56 0.9500 .
C57 H57 0.9500 .
C58 C59 1.345(7) .
C58 H58 0.9500 .
C59 H59 0.9500 .
C60 C61 1.267(8) .
C60 H60 0.9500 .
C61 H61A 0.9500 .
C61 H61B 0.9500 .
C62 C63 1.474(7) .
C63 C64 1.467(7) .
C65 C66 1.300(8) .
C65 H65 0.9500 .
C66 H66A 0.9500 .
C66 H66B 0.9500 .
C67 C68 1.341(7) .
C67 H67 0.9500 .
C68 H68 0.9500 .
B3 F1B 1.235(19) .
B3 F4A 1.266(18) .
B3 F3A 1.263(15) .
B3 F2B 1.337(14) .
B3 F2A 1.382(10) .
B3 F4B 1.403(16) .
B3 F3B 1.454(16) .
B3 F1A 1.474(18) .
B4 F5 1.347(8) .
B4 F7 1.348(8) .
B4 F6 1.374(8) .
B4 F8 1.391(7) .
O5 C69 1.397(13) .
